data_4120589
loop_
_publ_author_name
'Mo, Ke'
'Yang, Yuhua'
'Cui, Yong'

_publ_contact_author 'Yong Cui'
_publ_section_title
;
 A homochiral metal-organic framework as an effective asymmetric catalyst
 for cyanohydrin synthesis.
;
_journal_issue 5
_journal_name_full 'Journal of the American Chemical Society'
_journal_page_first 1746
_journal_page_last 1749
_journal_paper_doi 10.1021/ja411887c
_journal_volume 136
_journal_year 2014
_chemical_formula_sum 'C48 H27 N0 O16 Zn4'
_chemical_formula_weight 1121.18
_chemical_name_systematic
; 
 ? 
;
_space_group_IT_number 199
_symmetry_cell_setting cubic
_symmetry_space_group_name_Hall 'I 2b 2c 3'
_symmetry_space_group_name_H-M 'I 21 3'
_atom_sites_solution_hydrogens geom
_atom_sites_solution_primary direct
_atom_sites_solution_secondary difmap
_audit_creation_method SHELXL-97
_cell_angle_alpha 90.00
_cell_angle_beta 90.00
_cell_angle_gamma 90.00
_cell_formula_units_Z 8
_cell_length_a 28.8670(1)
_cell_length_b 28.8670(1)
_cell_length_c 28.8670(1)
_cell_measurement_reflns_used 3633
_cell_measurement_temperature 123(2)
_cell_measurement_theta_max 49.96
_cell_measurement_theta_min 2.16
_cell_volume 24054.98(14)
_computing_cell_refinement 'SAINT (Bruker, 1999)'
_computing_data_collection 'SMART (Bruker, 1997)'
_computing_data_reduction SAINT
_computing_molecular_graphics 'SHELXTL-PLUS (Sheldrick, 1990)'
_computing_publication_material SHELXL-97
_computing_structure_refinement 'SHELXL-97 (Sheldrick, 1997)'
_computing_structure_solution 'SHELXS-97 (Sheldrick, 1990)'
_diffrn_ambient_temperature 123(2)
_diffrn_measured_fraction_theta_full 0.951
_diffrn_measured_fraction_theta_max 0.951
_diffrn_radiation_monochromator graphite
_diffrn_radiation_source 'fine-focus sealed tube'
_diffrn_radiation_type CuK\a
_diffrn_radiation_wavelength 1.54178
_diffrn_reflns_av_R_equivalents 0.0347
_diffrn_reflns_av_sigmaI/netI 0.0335
_diffrn_reflns_limit_h_max 23
_diffrn_reflns_limit_h_min -25
_diffrn_reflns_limit_k_max 18
_diffrn_reflns_limit_k_min -24
_diffrn_reflns_limit_l_max 22
_diffrn_reflns_limit_l_min -28
_diffrn_reflns_number 18273
_diffrn_reflns_theta_full 49.96
_diffrn_reflns_theta_max 49.96
_diffrn_reflns_theta_min 2.16
_exptl_absorpt_coefficient_mu 1.143
_exptl_absorpt_correction_T_max 0.913
_exptl_absorpt_correction_T_min 0.896
_exptl_absorpt_correction_type multi-scan
_exptl_absorpt_process_details 'SADABS (Sheldrick, 1996)'
_exptl_crystal_colour colorless
_exptl_crystal_density_diffrn 0.619
_exptl_crystal_density_method 'not measured'
_exptl_crystal_description block
_exptl_crystal_F_000 4504
_exptl_crystal_size_max 0.10
_exptl_crystal_size_mid 0.08
_exptl_crystal_size_min 0.08
_refine_diff_density_max 0.893
_refine_diff_density_min -0.329
_refine_diff_density_rms 0.082
_refine_ls_abs_structure_details 'Flack H D (1983), Acta Cryst. A39, 876-881'
_refine_ls_abs_structure_Flack 0.18(8)
_refine_ls_extinction_method none
_refine_ls_goodness_of_fit_ref 1.072
_refine_ls_hydrogen_treatment constr
_refine_ls_matrix_type full
_refine_ls_number_parameters 139
_refine_ls_number_reflns 3633
_refine_ls_number_restraints 96
_refine_ls_restrained_S_all 1.104
_refine_ls_R_factor_all 0.0955
_refine_ls_R_factor_gt 0.0855
_refine_ls_shift/su_max 0.001
_refine_ls_shift/su_mean 0.000
_refine_ls_structure_factor_coef Fsqd
_refine_ls_weighting_details 'calc w=1/[\s^2^(Fo^2^)+(0.1761P)^2^+0.0000P] where P=(Fo^2^+2Fc^2^)/3'
_refine_ls_weighting_scheme calc
_refine_ls_wR_factor_gt 0.2286
_refine_ls_wR_factor_ref 0.2381
_reflns_number_gt 2872
_reflns_number_total 3633
_reflns_threshold_expression >2sigma(I)
_cod_data_source_file ja411887c_si_002.cif
_cod_data_source_block 1
_cod_depositor_comments
;
The following automatic conversions were performed:

'_symmetry_cell_setting' value 'Cubic' changed to 'cubic' according
to
/usr/data/users/saulius/automatic-downloads/current/ACS/lib/dictionaries/cif_core.dic
dictionary named 'cif_core.dic' version 2.4.2 from
2011-04-26.

'_exptl_absorpt_correction_type' value 'Multi-scan'
changed to 'multi-scan' according to
/usr/data/users/saulius/automatic-downloads/current/ACS/lib/dictionaries/cif_core.dic
dictionary named 'cif_core.dic' version 2.4.2 from 2011-04-26.

Automatic conversion script
Id: cif_fix_values 2281 2013-09-26 08:29:07Z andrius 
;
_cod_original_sg_symbol_H-M I2(1)3
_cod_database_code 4120589

loop_
_symmetry_equiv_pos_as_xyz
'x, y, z'
'z, x, y'
'y, z, x'
'-y, -z+1/2, x'
'z, -x, -y+1/2'
'-y+1/2, z, -x'
'-z, -x+1/2, y'
'-z+1/2, x, -y'
'y, -z, -x+1/2'
'-x, -y+1/2, z'
'x, -y, -z+1/2'
'-x+1/2, y, -z'
'x+1/2, y+1/2, z+1/2'
'z+1/2, x+1/2, y+1/2'
'y+1/2, z+1/2, x+1/2'
'-y+1/2, -z+1, x+1/2'
'z+1/2, -x+1/2, -y+1'
'-y+1, z+1/2, -x+1/2'
'-z+1/2, -x+1, y+1/2'
'-z+1, x+1/2, -y+1/2'
'y+1/2, -z+1/2, -x+1'
'-x+1/2, -y+1, z+1/2'
'x+1/2, -y+1/2, -z+1'
'-x+1, y+1/2, -z+1/2'

loop_
_atom_site_label
_atom_site_type_symbol
_atom_site_fract_x
_atom_site_fract_y
_atom_site_fract_z
_atom_site_U_iso_or_equiv
_atom_site_adp_type
_atom_site_occupancy
_atom_site_symmetry_multiplicity
_atom_site_calc_flag
_atom_site_refinement_flags
Zn1 Zn 0.41913(4) 1.08087(4) 0.91913(4) 0.0879(7) Uani 1 3 d S
Zn2 Zn 0.33682(4) 1.15621(4) 0.91581(4) 0.0834(5) Uani 1 1 d .
C1 C 0.3966(3) 0.8849(3) 0.7380(3) 0.092 Uani 1 1 d D
C15 C 0.5886(3) 0.8679(3) 0.9666(3) 0.083 Uani 1 1 d D
H15A H 0.5855 0.9016 0.9641 0.125 Uiso 1 1 calc R
H15B H 0.6173 0.8580 0.9514 0.125 Uiso 1 1 calc R
H15C H 0.5896 0.8590 0.9994 0.125 Uiso 1 1 calc R
C16 C 0.5784(3) 0.7653(3) 0.9705(3) 0.097 Uani 1 1 d D
H16A H 0.5714 0.7325 0.9657 0.145 Uiso 1 1 calc R
H16B H 0.5749 0.7729 1.0034 0.145 Uiso 1 1 calc R
H16C H 0.6103 0.7717 0.9608 0.145 Uiso 1 1 calc R
O6 O 0.4438(2) 0.7853(2) 0.8701(2) 0.095 Uani 1 1 d D
O1 O 0.3614(2) 0.90393(19) 0.72400(19) 0.086 Uani 1 1 d D
O2 O 0.42057(19) 0.85269(19) 0.72095(19) 0.087 Uani 1 1 d D
O3 O 0.4194(2) 1.0163(2) 0.9025(2) 0.087 Uani 1 1 d D
C8 C 0.3969(4) 0.9983(4) 0.8698(4) 0.116(3) Uani 1 1 d D
C2 C 0.4152(3) 0.9002(2) 0.78776(17) 0.111(3) Uani 1 1 d GDU
C3 C 0.4419(3) 0.8701(2) 0.8141(2) 0.132(4) Uani 1 1 d GU
H3A H 0.4525 0.8418 0.8011 0.158 Uiso 1 1 calc R
C4 C 0.4533(3) 0.8815(2) 0.8595(2) 0.139(4) Uani 1 1 d GDU
C5 C 0.4379(3) 0.9229(2) 0.87856(17) 0.112(3) Uani 1 1 d GU
H5A H 0.4456 0.9307 0.9096 0.134 Uiso 1 1 calc R
C6 C 0.4111(2) 0.95304(16) 0.8522(2) 0.087(3) Uani 1 1 d GU
C7 C 0.3997(2) 0.9417(2) 0.8068(2) 0.113(3) Uani 1 1 d GU
H7A H 0.3814 0.9623 0.7888 0.135 Uiso 1 1 calc R
O4 O 0.3642(2) 1.01915(17) 0.8500(2) 0.0829(17) Uani 1 1 d D
C9 C 0.4788(4) 0.8509(3) 0.8948(4) 0.214(6) Uani 1 1 d GDU
C10 C 0.5142(4) 0.87154(19) 0.9200(4) 0.228(6) Uani 1 1 d GDU
C11 C 0.5466(4) 0.8442(2) 0.9429(4) 0.245(7) Uani 1 1 d GDU
C12 C 0.5435(3) 0.7962(2) 0.9406(4) 0.245(7) Uani 1 1 d GDU
C13 C 0.5081(4) 0.7755(2) 0.9154(4) 0.239(7) Uani 1 1 d GDU
C14 C 0.4757(3) 0.8029(3) 0.8925(4) 0.236(7) Uani 1 1 d GDU
O5 O 0.38131(14) 1.11869(14) 0.88131(14) 0.051(2) Uani 1 3 d S

loop_
_atom_site_aniso_label
_atom_site_aniso_U_11
_atom_site_aniso_U_22
_atom_site_aniso_U_33
_atom_site_aniso_U_23
_atom_site_aniso_U_13
_atom_site_aniso_U_12
Zn1 0.0879(7) 0.0879(7) 0.0879(7) 0.0131(6) -0.0131(6) 0.0131(6)
Zn2 0.0923(9) 0.0803(8) 0.0777(8) 0.0010(6) -0.0036(6) 0.0028(6)
C1 0.092 0.092 0.092 0.000 0.000 0.000
C15 0.083 0.083 0.083 0.000 0.000 0.000
C16 0.097 0.097 0.097 0.000 0.000 0.000
O6 0.095 0.095 0.095 0.000 0.000 0.000
O1 0.086 0.086 0.086 0.000 0.000 0.000
O2 0.087 0.087 0.087 0.000 0.000 0.000
O3 0.087 0.087 0.087 0.000 0.000 0.000
C8 0.126(10) 0.093(8) 0.128(9) -0.025(7) 0.014(8) 0.008(8)
C2 0.193(9) 0.070(6) 0.069(6) -0.011(5) 0.001(6) 0.011(6)
C3 0.190(9) 0.153(8) 0.051(5) 0.017(6) -0.027(6) 0.061(8)
C4 0.223(10) 0.103(7) 0.090(6) 0.018(6) -0.015(7) 0.122(7)
C5 0.197(9) 0.054(5) 0.085(6) -0.002(5) -0.015(6) 0.033(6)
C6 0.136(7) 0.080(6) 0.046(5) 0.025(4) -0.013(5) -0.006(5)
C7 0.165(8) 0.064(6) 0.109(7) 0.037(5) -0.014(7) -0.045(6)
O4 0.100(4) 0.056(3) 0.093(4) -0.005(3) -0.029(3) 0.037(3)
C9 0.332(13) 0.157(9) 0.153(9) -0.018(8) -0.104(9) 0.163(10)
C10 0.367(15) 0.181(11) 0.135(9) -0.051(8) -0.135(10) 0.165(11)
C11 0.383(15) 0.198(11) 0.152(9) -0.057(9) -0.129(10) 0.193(12)
C12 0.385(16) 0.196(11) 0.155(10) -0.062(9) -0.133(10) 0.212(12)
C13 0.384(16) 0.178(10) 0.156(10) -0.051(8) -0.109(11) 0.215(12)
C14 0.366(15) 0.182(11) 0.159(10) -0.023(9) -0.138(10) 0.162(11)
O5 0.051(2) 0.051(2) 0.051(2) -0.004(2) 0.004(2) -0.004(2)

loop_
_atom_type_symbol
_atom_type_description
_atom_type_scat_dispersion_real
_atom_type_scat_dispersion_imag
_atom_type_scat_source
C C 0.0181 0.0091 'International Tables Vol C Tables 4.2.6.8 and 6.1.1.4'
H H 0.0000 0.0000 'International Tables Vol C Tables 4.2.6.8 and 6.1.1.4'
N N 0.0311 0.0180 'International Tables Vol C Tables 4.2.6.8 and 6.1.1.4'
O O 0.0492 0.0322 'International Tables Vol C Tables 4.2.6.8 and 6.1.1.4'
Zn Zn -1.5491 0.6778 'International Tables Vol C Tables 4.2.6.8 and 6.1.1.4'

loop_
_geom_angle_atom_site_label_1
_geom_angle_atom_site_label_2
_geom_angle_atom_site_label_3
_geom_angle
_geom_angle_site_symmetry_1
_geom_angle_site_symmetry_3
O5 Zn1 O3 114.7(2) . 17_466
O5 Zn1 O3 114.7(2) . .
O3 Zn1 O3 103.8(2) 17_466 .
O5 Zn1 O3 114.7(2) . 16_665
O3 Zn1 O3 103.8(2) 17_466 16_665
O3 Zn1 O3 103.8(2) . 16_665
O1 Zn2 O2 120.1(2) 7_665 15_455
O1 Zn2 O5 112.04(19) 7_665 .
O2 Zn2 O5 114.67(18) 15_455 .
O1 Zn2 O4 105.7(2) 7_665 17_466
O2 Zn2 O4 100.0(2) 15_455 17_466
O5 Zn2 O4 101.0(3) . 17_466
O1 Zn2 Zn2 75.03(18) 7_665 16_665
O2 Zn2 Zn2 133.51(17) 15_455 16_665
O5 Zn2 Zn2 37.66(11) . 16_665
O4 Zn2 Zn2 118.74(18) 17_466 16_665
O1 Zn2 Zn2 126.15(18) 7_665 17_466
O2 Zn2 Zn2 79.03(18) 15_455 17_466
O5 Zn2 Zn2 37.66(11) . 17_466
O4 Zn2 Zn2 120.62(17) 17_466 17_466
Zn2 Zn2 Zn2 60.0 16_665 17_466
O1 C1 O2 131.2(9) . .
O1 C1 C2 116.8(8) . .
O2 C1 C2 111.8(7) . .
C1 O1 Zn2 128.4(6) . 6_656
C1 O2 Zn2 121.0(6) . 14_454
C8 O3 Zn1 125.9(7) . .
O4 C8 O3 121.9(10) . .
O4 C8 C6 118.8(9) . .
O3 C8 C6 119.2(10) . .
C3 C2 C7 120.0 . .
C3 C2 C1 120.4(5) . .
C7 C2 C1 119.2(5) . .
C4 C3 C2 120.0 . .
C3 C4 C5 120.0 . .
C3 C4 C9 127.1(5) . .
C5 C4 C9 112.7(6) . .
C4 C5 C6 120.0 . .
C7 C6 C5 120.0 . .
C7 C6 C8 118.2(6) . .
C5 C6 C8 121.7(6) . .
C6 C7 C2 120.0 . .
C8 O4 Zn2 139.1(7) . 16_665
C10 C9 C14 120.0 . .
C10 C9 C4 116.9(7) . .
C14 C9 C4 120.7(6) . .
C11 C10 C9 120.0 . .
C10 C11 C12 120.0 . .
C10 C11 C15 119.1(5) . .
C12 C11 C15 120.7(5) . .
C13 C12 C11 120.0 . .
C13 C12 C16 120.5(5) . .
C11 C12 C16 119.3(5) . .
C12 C13 C14 120.0 . .
C12 C13 C13 129.2(9) . 10_665
C14 C13 C13 109.8(11) . 10_665
O6 C14 C13 121.2(6) . .
O6 C14 C9 118.8(6) . .
C13 C14 C9 120.0 . .
Zn1 O5 Zn2 113.91(19) . 16_665
Zn1 O5 Zn2 113.91(19) . 17_466
Zn2 O5 Zn2 104.7(2) 16_665 17_466
Zn1 O5 Zn2 113.91(19) . .
Zn2 O5 Zn2 104.7(2) 16_665 .
Zn2 O5 Zn2 104.7(2) 17_466 .

loop_
_geom_bond_atom_site_label_1
_geom_bond_atom_site_label_2
_geom_bond_distance
_geom_bond_site_symmetry_2
Zn1 O5 1.891(7) .
Zn1 O3 1.924(6) 17_466
Zn1 O3 1.924(6) .
Zn1 O3 1.924(6) 16_665
Zn2 O1 1.860(6) 7_665
Zn2 O2 1.929(6) 15_455
Zn2 O5 1.953(3) .
Zn2 O4 2.004(5) 17_466
Zn2 Zn2 3.0924(19) 16_665
Zn2 Zn2 3.0924(19) 17_466
C1 O1 1.224(9) .
C1 O2 1.259(9) .
C1 C2 1.596(11) .
C15 C11 1.551(9) .
C16 C12 1.598(9) .
O6 C14 1.236(9) .
O1 Zn2 1.860(6) 6_656
O2 Zn2 1.929(6) 14_454
O3 C8 1.259(10) .
C8 O4 1.258(11) .
C8 C6 1.459(12) .
C2 C3 1.3900 .
C2 C7 1.3900 .
C3 C4 1.3900 .
C4 C5 1.3900 .
C4 C9 1.537(7) .
C5 C6 1.3900 .
C6 C7 1.3900 .
O4 Zn2 2.004(5) 16_665
C9 C10 1.3900 .
C9 C14 1.3900 .
C10 C11 1.3900 .
C11 C12 1.3900 .
C12 C13 1.3900 .
C13 C14 1.3900 .
C13 C13 1.547(13) 10_665
O5 Zn2 1.953(3) 16_665
O5 Zn2 1.953(3) 17_466

loop_
_platon_squeeze_void_nr
_platon_squeeze_void_average_x
_platon_squeeze_void_average_y
_platon_squeeze_void_average_z
_platon_squeeze_void_volume
_platon_squeeze_void_count_electrons
_platon_squeeze_void_content
1 -0.015 -0.022 -0.014 17262 6280 ' '
